data_7125993
loop_
_publ_author_name
'Inoue, Satoshi'
'Yan, Yin-Nan'
'Yamanishi, Katsunori'
'Kataoka, Yusuke'
'Kawamoto, Tatsuya'

_publ_section_title
;
 Photocatalytic and electrocatalytic hydrogen production using nickel
 complexes supported by hemilabile and non-innocent ligands.
;
_journal_issue 19
_journal_name_full 'Chemical communications (Cambridge, England)'
_journal_page_first 2829
_journal_page_last 2832
_journal_paper_doi 10.1039/c9cc09568c
_journal_volume 56
_journal_year 2020
_chemical_formula_moiety 'C29 H22 F6 N4 Ni O S2'
_chemical_formula_sum 'C29 H22 F6 N4 Ni O S2'
_chemical_formula_weight 679.33
_space_group_crystal_system triclinic
_space_group_IT_number 2
_space_group_name_Hall '-P 1'
_space_group_name_H-M_alt 'P -1'
_atom_sites_solution_hydrogens geom
_atom_sites_solution_primary direct
_atom_sites_solution_secondary difmap
_audit_update_record
;
2019-12-07 deposited with the CCDC.	2020-02-10 downloaded from the CCDC.
;
_cell_angle_alpha 114.490(2)
_cell_angle_beta 111.726(2)
_cell_angle_gamma 92.4482(17)
_cell_formula_units_Z 2
_cell_length_a 10.3997(2)
_cell_length_b 12.7078(2)
_cell_length_c 13.3086(3)
_cell_measurement_reflns_used 9009
_cell_measurement_temperature 296
_cell_measurement_theta_max 31.35
_cell_measurement_theta_min 3.11
_cell_volume 1446.31(6)
_computing_cell_refinement 'CrysAlisPro 1.171.38.43 (Rigaku OD, 2015)'
_computing_data_collection 'CrysAlisPro 1.171.38.43 (Rigaku OD, 2015)'
_computing_data_reduction 'CrysAlisPro 1.171.38.43 (Rigaku OD, 2015)'
_computing_molecular_graphics 'CrystalStructure 4.2.2'
_computing_publication_material 'CrystalStructure 4.2.2 (Rigaku, 2016)'
_computing_structure_refinement 'SHELXL97 (Sheldrick, 2008)'
_computing_structure_solution 'Il Milione (Burla, et al., 2007)'
_diffrn_ambient_temperature 296
_diffrn_detector_area_resol_mean 28.626
_diffrn_measured_fraction_theta_full 0.969
_diffrn_measured_fraction_theta_max 0.969
_diffrn_measurement_device_type 'Rigaku Saturn724'
_diffrn_measurement_method \w
_diffrn_radiation_type 'Mo K\a'
_diffrn_radiation_wavelength 0.71075
_diffrn_reflns_av_R_equivalents 0.0179
_diffrn_reflns_Laue_measured_fraction_full 0.000
_diffrn_reflns_Laue_measured_fraction_max 0.000
_diffrn_reflns_limit_h_max 12
_diffrn_reflns_limit_h_min -12
_diffrn_reflns_limit_k_max 14
_diffrn_reflns_limit_k_min -15
_diffrn_reflns_limit_l_max 15
_diffrn_reflns_limit_l_min -16
_diffrn_reflns_number 9650
_diffrn_reflns_point_group_measured_fraction_full 0.000
_diffrn_reflns_point_group_measured_fraction_max 0.000
_diffrn_reflns_theta_full 25.350
_diffrn_reflns_theta_max 25.350
_diffrn_reflns_theta_min 2.167
_diffrn_standards_number 0
_exptl_absorpt_coefficient_mu 0.885
_exptl_absorpt_correction_T_max 0.932
_exptl_absorpt_correction_T_min 0.878
_exptl_absorpt_correction_type multi-scan
_exptl_absorpt_process_details
;
CrysAlisPro 1.171.38.43 (Rigaku Oxford Diffraction, 2015)
Empirical absorption correction using spherical harmonics,
 implemented in SCALE3 ABSPACK scaling algorithm.
;
_exptl_crystal_colour black
_exptl_crystal_density_diffrn 1.560
_exptl_crystal_density_method 'not measured'
_exptl_crystal_description plate
_exptl_crystal_F_000 692.00
_exptl_crystal_size_max 0.280
_exptl_crystal_size_mid 0.220
_exptl_crystal_size_min 0.080
_refine_diff_density_max 0.29
_refine_diff_density_min -0.34
_refine_ls_extinction_method none
_refine_ls_goodness_of_fit_ref 1.059
_refine_ls_hydrogen_treatment constr
_refine_ls_number_parameters 487
_refine_ls_number_reflns 5140
_refine_ls_number_restraints 100
_refine_ls_R_factor_all 0.0329
_refine_ls_R_factor_gt 0.0310
_refine_ls_shift/su_max 0.001
_refine_ls_structure_factor_coef Fsqd
_refine_ls_weighting_details 'w = 1/[\s^2^(Fo^2^)+(0.0468P)^2^+0.8451P] where P=(Fo^2^+2Fc^2^)/3'
_refine_ls_weighting_scheme calc
_refine_ls_wR_factor_gt 0.0861
_refine_ls_wR_factor_ref 0.0880
_reflns_number_gt 4833
_reflns_number_total 5140
_reflns_threshold_expression F^2^>2.0\s(F^2^)
_cod_data_source_file c9cc09568c2.cif
_cod_data_source_block xcalibur_CCDC2
_cod_depositor_comments 'Adding full bibliography for 7125991--7125997.cif.'
_cod_database_code 7125993

loop_
_space_group_symop_id
_space_group_symop_operation_xyz
1 +X,+Y,+Z
2 -X,-Y,-Z

loop_
_atom_site_label
_atom_site_type_symbol
_atom_site_fract_x
_atom_site_fract_y
_atom_site_fract_z
_atom_site_U_iso_or_equiv
_atom_site_adp_type
_atom_site_occupancy
_atom_site_symmetry_multiplicity
_atom_site_calc_flag
_atom_site_refinement_flags
_atom_site_disorder_assembly
_atom_site_disorder_group
Ni1 Ni 0.23143(2) 1.00181(2) 0.76468(2) 0.02331(10) Uani 1 1 d . . .
S1 S 0.41951(5) 1.17591(5) 0.86626(5) 0.03018(13) Uani 1 1 d . . .
S2 S 0.28912(6) 0.90283(5) 0.59504(5) 0.03290(14) Uani 1 1 d . . .
F1A F -0.0660(18) 1.4509(15) 0.6503(12) 0.051(4) Uani 0.31 1 d PDU A 1
F2A F 0.1199(16) 1.5358(13) 0.6462(12) 0.049(3) Uani 0.37 1 d PDU A 1
F3A F 0.1099(15) 1.6071(11) 0.8156(15) 0.067(3) Uani 0.31 1 d PDU A 1
F1B F -0.071(3) 1.432(2) 0.614(3) 0.052(5) Uani 0.25 1 d PU A 2
F1C F -0.042(3) 1.438(3) 0.602(3) 0.074(8) Uani 0.25 1 d PU A 3
F1D F -0.060(2) 1.4728(19) 0.699(2) 0.065(5) Uani 0.19 1 d PU A 4
F2B F 0.156(2) 1.603(2) 0.765(3) 0.067(6) Uani 0.11 1 d PU A 5
F2C F 0.0698(17) 1.5071(15) 0.6204(16) 0.056(5) Uani 0.21 1 d PU A 6
F2D F 0.1441(17) 1.5618(14) 0.6879(12) 0.054(3) Uani 0.31 1 d PU A 7
F3B F 0.049(2) 1.5792(16) 0.7876(14) 0.053(3) Uani 0.32 1 d PU A 8
F3C F 0.059(4) 1.583(3) 0.825(2) 0.079(6) Uani 0.26 1 d PU B 9
F3D F -0.005(3) 1.534(3) 0.786(3) 0.064(6) Uani 0.11 1 d PU A 10
F4 F 0.64628(18) 0.60451(14) 0.87895(13) 0.0592(4) Uani 1 1 d . . .
F5 F 0.73548(16) 0.57958(15) 0.75224(18) 0.0636(5) Uani 1 1 d . . .
F6 F 0.53975(16) 0.46661(12) 0.69532(14) 0.0545(4) Uani 1 1 d . . .
O1 O -0.1561(3) 1.1592(2) 0.7966(2) 0.0836(7) Uani 1 1 d D C .
N1 N 0.10914(17) 1.10400(14) 0.70559(14) 0.0230(3) Uani 1 1 d . . .
N2 N 0.02630(17) 0.88288(15) 0.66040(15) 0.0272(4) Uani 1 1 d . . .
N3 N 0.33648(16) 0.89199(14) 0.82490(14) 0.0226(3) Uani 1 1 d . . .
N4 N 0.20068(17) 1.04488(14) 0.92615(14) 0.0253(3) Uani 1 1 d . . .
C1 C 0.3165(2) 1.26454(17) 0.81849(17) 0.0266(4) Uani 1 1 d . . .
C2 C 0.1684(2) 1.22376(17) 0.74295(17) 0.0249(4) Uani 1 1 d . . .
C3 C 0.0887(2) 1.29866(19) 0.7092(2) 0.0326(5) Uani 1 1 d . . .
H3 H -0.0085 1.2706 0.6600 0.039 Uiso 1 1 calc R . .
C4 C 0.1534(3) 1.4143(2) 0.7486(2) 0.0392(5) Uani 1 1 d . A .
C5 C 0.3000(3) 1.4558(2) 0.8214(2) 0.0420(5) Uani 1 1 d . . .
H5 H 0.3440 1.5335 0.8475 0.050 Uiso 1 1 calc R . .
C6 C 0.3793(2) 1.38250(19) 0.8545(2) 0.0366(5) Uani 1 1 d . . .
H6 H 0.4769 1.4112 0.9019 0.044 Uiso 1 1 calc R . .
C7 C -0.0220(2) 1.05245(18) 0.63275(18) 0.0272(4) Uani 1 1 d . . .
H7 H -0.0837 1.0923 0.5997 0.033 Uiso 1 1 calc R . .
C8 C -0.0717(2) 0.92957(17) 0.60313(17) 0.0262(4) Uani 1 1 d . . .
C9 C -0.2096(2) 0.8653(2) 0.5215(2) 0.0352(5) Uani 1 1 d . . .
H9 H -0.2748 0.8994 0.4828 0.042 Uiso 1 1 calc R . .
C10 C -0.2485(2) 0.7495(2) 0.4986(2) 0.0414(5) Uani 1 1 d . . .
H10 H -0.3405 0.7043 0.4442 0.050 Uiso 1 1 calc R . .
C11 C -0.1491(3) 0.7019(2) 0.5573(2) 0.0412(5) Uani 1 1 d . . .
H11 H -0.1730 0.6243 0.5437 0.049 Uiso 1 1 calc R . .
C12 C -0.0130(2) 0.77125(19) 0.6369(2) 0.0356(5) Uani 1 1 d . . .
H12 H 0.0540 0.7383 0.6757 0.043 Uiso 1 1 calc R . .
C13 C 0.0695(3) 1.4955(2) 0.7134(3) 0.0583(8) Uani 1 1 d . . .
C14 C 0.3802(2) 0.81062(18) 0.64589(18) 0.0278(4) Uani 1 1 d . . .
C15 C 0.39898(19) 0.81159(16) 0.75719(17) 0.0235(4) Uani 1 1 d . . .
C16 C 0.4759(2) 0.73805(17) 0.79638(18) 0.0256(4) Uani 1 1 d . . .
H16 H 0.4877 0.7403 0.8701 0.031 Uiso 1 1 calc R . .
C17 C 0.5344(2) 0.66197(17) 0.72605(19) 0.0290(4) Uani 1 1 d . . .
C18 C 0.5163(2) 0.6591(2) 0.6154(2) 0.0369(5) Uani 1 1 d . . .
H18 H 0.5554 0.6077 0.5677 0.044 Uiso 1 1 calc R . .
C19 C 0.4415(3) 0.7311(2) 0.5769(2) 0.0382(5) Uani 1 1 d . . .
H19 H 0.4306 0.7277 0.5030 0.046 Uiso 1 1 calc R . .
C20 C 0.3364(2) 0.89853(18) 0.92381(18) 0.0273(4) Uani 1 1 d . . .
H20 H 0.3802 0.8503 0.9561 0.033 Uiso 1 1 calc R . .
C21 C 0.2659(2) 0.98321(17) 0.98431(17) 0.0258(4) Uani 1 1 d . . .
C22 C 0.2658(2) 0.99888(19) 1.09380(19) 0.0329(5) Uani 1 1 d . . .
H22 H 0.3130 0.9563 1.1325 0.040 Uiso 1 1 calc R . .
C23 C 0.1940(2) 1.0793(2) 1.1444(2) 0.0367(5) Uani 1 1 d . . .
H23 H 0.1916 1.0913 1.2175 0.044 Uiso 1 1 calc R . .
C24 C 0.1264(2) 1.14091(19) 1.0848(2) 0.0348(5) Uani 1 1 d . . .
H24 H 0.0770 1.1949 1.1167 0.042 Uiso 1 1 calc R . .
C25 C 0.1326(2) 1.12182(18) 0.97642(19) 0.0306(4) Uani 1 1 d . . .
H25 H 0.0873 1.1646 0.9372 0.037 Uiso 1 1 calc R . .
C26 C 0.6137(2) 0.58039(18) 0.7641(2) 0.0340(5) Uani 1 1 d . . .
C27 C -0.2371(4) 1.2223(4) 0.7867(4) 0.0746(11) Uani 1 1 d D . .
C28A C -0.3672(11) 1.2024(9) 0.7020(9) 0.101(3) Uani 0.66 1 d PDU C 1
H28A H -0.4303 1.1418 0.6978 0.121 Uiso 0.66 1 calc PR C 1
H28B H -0.3645 1.1767 0.6242 0.121 Uiso 0.66 1 calc PR C 1
H28C H -0.4007 1.2743 0.7228 0.121 Uiso 0.66 1 calc PR C 1
C28B C -0.2034(17) 1.3428(13) 0.8476(13) 0.093(4) Uani 0.39 1 d PU C 2
H28F H -0.1098 1.3700 0.9132 0.111 Uiso 0.39 1 calc PR C 2
H28D H -0.2710 1.3697 0.8801 0.111 Uiso 0.39 1 calc PR C 2
H28E H -0.2056 1.3740 0.7926 0.111 Uiso 0.39 1 calc PR C 2
C29A C -0.193(2) 1.3522(16) 0.9021(12) 0.090(5) Uani 0.34 1 d PDU C 1
H29A H -0.1037 1.3951 0.9175 0.108 Uiso 0.34 1 calc PR C 1
H29B H -0.1833 1.3437 0.9728 0.108 Uiso 0.34 1 calc PR C 1
H29C H -0.2648 1.3950 0.8848 0.108 Uiso 0.34 1 calc PR C 1
C29B C -0.3910(11) 1.1431(10) 0.6675(10) 0.114(4) Uani 0.61 1 d PU C 2
H29D H -0.4297 1.0807 0.6783 0.136 Uiso 0.61 1 calc PR C 2
H29E H -0.3761 1.1091 0.5946 0.136 Uiso 0.61 1 calc PR C 2
H29F H -0.4562 1.1937 0.6606 0.136 Uiso 0.61 1 calc PR C 2

loop_
_atom_site_aniso_label
_atom_site_aniso_U_11
_atom_site_aniso_U_22
_atom_site_aniso_U_33
_atom_site_aniso_U_23
_atom_site_aniso_U_13
_atom_site_aniso_U_12
Ni1 0.02463(15) 0.02523(15) 0.02366(15) 0.01558(11) 0.00862(11) 0.00978(10)
S1 0.0253(3) 0.0331(3) 0.0315(3) 0.0198(2) 0.0060(2) 0.0069(2)
S2 0.0411(3) 0.0416(3) 0.0276(3) 0.0236(2) 0.0165(2) 0.0204(2)
F1A 0.065(6) 0.041(5) 0.036(7) 0.016(6) 0.009(6) 0.033(4)
F2A 0.059(7) 0.039(5) 0.046(7) 0.030(5) 0.009(5) 0.011(4)
F3A 0.093(8) 0.037(5) 0.071(6) 0.024(4) 0.034(6) 0.038(5)
F1B 0.056(7) 0.044(7) 0.054(10) 0.029(7) 0.013(6) 0.018(5)
F1C 0.078(11) 0.067(8) 0.078(10) 0.049(7) 0.015(6) 0.041(8)
F1D 0.062(7) 0.060(8) 0.082(11) 0.039(8) 0.029(7) 0.039(5)
F2B 0.072(9) 0.043(8) 0.088(10) 0.046(8) 0.019(8) 0.016(6)
F2C 0.066(9) 0.060(9) 0.053(7) 0.040(6) 0.018(6) 0.030(7)
F2D 0.063(6) 0.047(7) 0.058(8) 0.041(6) 0.013(6) 0.015(4)
F3B 0.062(7) 0.044(6) 0.056(6) 0.023(5) 0.026(5) 0.031(5)
F3C 0.080(9) 0.060(8) 0.086(10) 0.025(7) 0.033(8) 0.040(7)
F3D 0.051(9) 0.060(10) 0.071(11) 0.022(8) 0.024(7) 0.037(7)
F4 0.0821(11) 0.0559(9) 0.0438(8) 0.0290(7) 0.0212(8) 0.0456(9)
F5 0.0438(8) 0.0650(10) 0.1142(14) 0.0576(10) 0.0454(9) 0.0344(8)
F6 0.0575(9) 0.0244(7) 0.0645(10) 0.0180(7) 0.0124(7) 0.0059(6)
O1 0.0787(16) 0.112(2) 0.109(2) 0.0785(17) 0.0537(15) 0.0619(15)
N1 0.0253(8) 0.0256(8) 0.0212(8) 0.0137(7) 0.0095(6) 0.0084(6)
N2 0.0289(8) 0.0269(8) 0.0277(9) 0.0149(7) 0.0113(7) 0.0085(7)
N3 0.0219(8) 0.0251(8) 0.0214(8) 0.0127(7) 0.0075(6) 0.0068(6)
N4 0.0248(8) 0.0266(8) 0.0243(8) 0.0132(7) 0.0087(7) 0.0062(6)
C1 0.0313(10) 0.0264(10) 0.0240(10) 0.0132(8) 0.0120(8) 0.0080(8)
C2 0.0315(10) 0.0242(9) 0.0244(10) 0.0146(8) 0.0133(8) 0.0094(8)
C3 0.0325(11) 0.0318(11) 0.0400(12) 0.0215(9) 0.0159(9) 0.0125(9)
C4 0.0483(13) 0.0310(11) 0.0499(14) 0.0250(10) 0.0247(11) 0.0179(10)
C5 0.0499(14) 0.0253(11) 0.0536(14) 0.0196(10) 0.0236(12) 0.0075(10)
C6 0.0356(11) 0.0307(11) 0.0384(12) 0.0149(9) 0.0124(10) 0.0029(9)
C7 0.0275(10) 0.0309(10) 0.0268(10) 0.0190(8) 0.0082(8) 0.0122(8)
C8 0.0270(10) 0.0288(10) 0.0237(10) 0.0135(8) 0.0102(8) 0.0067(8)
C9 0.0298(11) 0.0408(12) 0.0317(11) 0.0181(10) 0.0085(9) 0.0073(9)
C10 0.0343(12) 0.0378(12) 0.0385(13) 0.0113(10) 0.0105(10) -0.0047(10)
C11 0.0455(13) 0.0277(11) 0.0473(14) 0.0157(10) 0.0196(11) 0.0016(10)
C12 0.0406(12) 0.0295(11) 0.0417(12) 0.0199(10) 0.0181(10) 0.0122(9)
C13 0.0627(19) 0.0394(15) 0.087(2) 0.0389(16) 0.0342(18) 0.0243(14)
C14 0.0277(10) 0.0312(10) 0.0259(10) 0.0154(8) 0.0102(8) 0.0095(8)
C15 0.0224(9) 0.0241(9) 0.0238(10) 0.0119(8) 0.0087(8) 0.0063(7)
C16 0.0261(9) 0.0241(9) 0.0252(10) 0.0117(8) 0.0093(8) 0.0053(7)
C17 0.0270(10) 0.0247(9) 0.0332(11) 0.0131(8) 0.0109(8) 0.0071(8)
C18 0.0440(12) 0.0351(11) 0.0365(12) 0.0145(10) 0.0236(10) 0.0182(10)
C19 0.0504(13) 0.0444(13) 0.0299(11) 0.0193(10) 0.0237(10) 0.0203(11)
C20 0.0285(10) 0.0312(10) 0.0273(10) 0.0193(8) 0.0100(8) 0.0115(8)
C21 0.0253(9) 0.0273(10) 0.0247(10) 0.0132(8) 0.0095(8) 0.0053(8)
C22 0.0367(11) 0.0377(11) 0.0297(11) 0.0199(9) 0.0145(9) 0.0087(9)
C23 0.0395(12) 0.0401(12) 0.0284(11) 0.0111(9) 0.0186(10) 0.0030(10)
C24 0.0328(11) 0.0312(11) 0.0362(12) 0.0087(9) 0.0188(9) 0.0061(9)
C25 0.0274(10) 0.0276(10) 0.0350(11) 0.0139(9) 0.0119(9) 0.0091(8)
C26 0.0329(11) 0.0268(10) 0.0415(13) 0.0150(9) 0.0156(10) 0.0112(9)
C27 0.071(2) 0.126(3) 0.107(3) 0.099(3) 0.063(2) 0.063(2)
C28A 0.130(7) 0.135(7) 0.088(5) 0.078(5) 0.062(5) 0.082(6)
C28B 0.099(7) 0.073(6) 0.112(9) 0.051(7) 0.038(7) 0.048(5)
C29A 0.105(8) 0.091(8) 0.064(7) 0.033(6) 0.025(6) 0.052(6)
C29B 0.088(5) 0.175(9) 0.094(6) 0.065(6) 0.055(4) 0.006(5)

loop_
_atom_type_symbol
_atom_type_description
_atom_type_scat_dispersion_real
_atom_type_scat_dispersion_imag
_atom_type_scat_source
C C 0.0033 0.0016
;
International Tables for Crystallography
(Vol. C, Tables 4.2.6.8 and 6.1.1.4)
;
H H 0.0000 0.0000
;
International Tables for Crystallography
(Vol. C, Table 6.1.1.4)
;
F F 0.0171 0.0103
;
International Tables for Crystallography
(Vol. C, Tables 4.2.6.8 and 6.1.1.4)
;
N N 0.0061 0.0033
;
International Tables for Crystallography
(Vol. C, Tables 4.2.6.8 and 6.1.1.4)
;
Ni Ni 0.3393 1.1124
;
International Tables for Crystallography
(Vol. C, Tables 4.2.6.8 and 6.1.1.4)
;
O O 0.0106 0.0060
;
International Tables for Crystallography
(Vol. C, Tables 4.2.6.8 and 6.1.1.4)
;
S S 0.1246 0.1234
;
International Tables for Crystallography
(Vol. C, Tables 4.2.6.8 and 6.1.1.4)
;

loop_
_geom_angle_atom_site_label_1
_geom_angle_atom_site_label_2
_geom_angle_atom_site_label_3
_geom_angle
_geom_angle_site_symmetry_1
_geom_angle_site_symmetry_3
_geom_angle_publ_flag
N1 Ni1 N3 174.16(6) . . ?
N1 Ni1 N2 78.65(6) . . ?
N3 Ni1 N2 96.53(6) . . ?
N1 Ni1 N4 97.70(6) . . ?
N3 Ni1 N4 78.78(6) . . ?
N2 Ni1 N4 88.80(6) . . ?
N1 Ni1 S1 83.74(5) . . ?
N3 Ni1 S1 100.97(5) . . ?
N2 Ni1 S1 162.33(5) . . ?
N4 Ni1 S1 92.22(5) . . ?
N1 Ni1 S2 99.46(4) . . ?
N3 Ni1 S2 83.66(5) . . ?
N2 Ni1 S2 89.26(5) . . ?
N4 Ni1 S2 161.99(5) . . ?
S1 Ni1 S2 95.02(2) . . ?
C1 S1 Ni1 96.81(7) . . ?
C14 S2 Ni1 96.80(7) . . ?
C7 N1 C2 123.15(16) . . ?
C7 N1 Ni1 115.81(13) . . ?
C2 N1 Ni1 121.04(12) . . ?
C12 N2 C8 118.01(18) . . ?
C12 N2 Ni1 130.07(15) . . ?
C8 N2 Ni1 111.63(13) . . ?
C20 N3 C15 123.45(16) . . ?
C20 N3 Ni1 115.58(13) . . ?
C15 N3 Ni1 120.92(12) . . ?
C25 N4 C21 117.86(17) . . ?
C25 N4 Ni1 130.53(14) . . ?
C21 N4 Ni1 111.59(12) . . ?
C6 C1 C2 117.00(18) . . ?
C6 C1 S1 120.32(16) . . ?
C2 C1 S1 122.69(15) . . ?
C3 C2 C1 120.94(18) . . ?
C3 C2 N1 123.38(18) . . ?
C1 C2 N1 115.69(16) . . ?
C4 C3 C2 120.3(2) . . ?
C4 C3 H3 119.8 . . ?
C2 C3 H3 119.8 . . ?
C3 C4 C5 119.7(2) . . ?
C3 C4 C13 120.9(2) . . ?
C5 C4 C13 119.4(2) . . ?
C6 C5 C4 120.4(2) . . ?
C6 C5 H5 119.8 . . ?
C4 C5 H5 119.8 . . ?
C5 C6 C1 121.6(2) . . ?
C5 C6 H6 119.2 . . ?
C1 C6 H6 119.2 . . ?
N1 C7 C8 118.22(17) . . ?
N1 C7 H7 120.9 . . ?
C8 C7 H7 120.9 . . ?
N2 C8 C9 122.39(19) . . ?
N2 C8 C7 115.38(17) . . ?
C9 C8 C7 122.23(19) . . ?
C10 C9 C8 118.7(2) . . ?
C10 C9 H9 120.6 . . ?
C8 C9 H9 120.6 . . ?
C11 C10 C9 119.0(2) . . ?
C11 C10 H10 120.5 . . ?
C9 C10 H10 120.5 . . ?
C10 C11 C12 119.0(2) . . ?
C10 C11 H11 120.5 . . ?
C12 C11 H11 120.5 . . ?
N2 C12 C11 122.9(2) . . ?
N2 C12 H12 118.5 . . ?
C11 C12 H12 118.5 . . ?
F3B C13 F1D 70.2(15) . . ?
F3B C13 F1A 90.9(13) . . ?
F1D C13 F1A 25.3(9) . . ?
F3B C13 F2C 115.4(12) . . ?
F1D C13 F2C 109.1(11) . . ?
F1A C13 F2C 87.3(10) . . ?
F3B C13 F2B 61.5(19) . . ?
F1D C13 F2B 127.5(15) . . ?
F1A C13 F2B 135.6(12) . . ?
F2C C13 F2B 76.3(16) . . ?
F3B C13 F2D 94.8(12) . . ?
F1D C13 F2D 136.3(12) . . ?
F1A C13 F2D 122.6(10) . . ?
F2C C13 F2D 39.7(9) . . ?
F2B C13 F2D 38.8(15) . . ?
F3B C13 F1C 115.0(16) . . ?
F1D C13 F1C 57.3(13) . . ?
F1A C13 F1C 32.0(12) . . ?
F2C C13 F1C 58.8(12) . . ?
F2B C13 F1C 128.4(17) . . ?
F2D C13 F1C 97.9(12) . . ?
F3B C13 F3D 33.5(15) . . ?
F1D C13 F3D 43.2(10) . . ?
F1A C13 F3D 68.0(13) . . ?
F2C C13 F3D 134.3(15) . . ?
F2B C13 F3D 94.7(17) . . ?
F2D C13 F3D 127.5(14) . . ?
F1C C13 F3D 99.2(17) . . ?
F3B C13 F3A 25.2(11) . . ?
F1D C13 F3A 95.3(11) . . ?
F1A C13 F3A 115.8(9) . . ?
F2C C13 F3A 110.4(10) . . ?
F2B C13 F3A 40.3(15) . . ?
F2D C13 F3A 78.2(9) . . ?
F1C C13 F3A 135.8(14) . . ?
F3D C13 F3A 55.5(13) . . ?
F3B C13 F2A 108.4(12) . . ?
F1D C13 F2A 127.4(11) . . ?
F1A C13 F2A 107.9(9) . . ?
F2C C13 F2A 21.3(7) . . ?
F2B C13 F2A 57.5(16) . . ?
F2D C13 F2A 19.1(7) . . ?
F1C C13 F2A 80.1(11) . . ?
F3D C13 F2A 137.5(14) . . ?
F3A C13 F2A 95.7(8) . . ?
F3B C13 F1B 104.9(17) . . ?
F1D C13 F1B 41.6(17) . . ?
F1A C13 F1B 16.3(16) . . ?
F2C C13 F1B 74.1(14) . . ?
F2B C13 F1B 136.6(15) . . ?
F2D C13 F1B 112.3(14) . . ?
F1C C13 F1B 16(2) . . ?
F3D C13 F1B 84.3(18) . . ?
F3A C13 F1B 128.9(14) . . ?
F2A C13 F1B 95.3(14) . . ?
F3B C13 C4 121.4(8) . . ?
F1D C13 C4 112.9(9) . . ?
F1A C13 C4 115.0(8) . . ?
F2C C13 C4 117.3(8) . . ?
F2B C13 C4 109.2(9) . . ?
F2D C13 C4 109.9(8) . . ?
F1C C13 C4 113.0(13) . . ?
F3D C13 C4 108.1(12) . . ?
F3A C13 C4 109.6(7) . . ?
F2A C13 C4 111.2(7) . . ?
F1B C13 C4 112.3(12) . . ?
C19 C14 C15 116.71(18) . . ?
C19 C14 S2 120.45(16) . . ?
C15 C14 S2 122.83(15) . . ?
C16 C15 C14 121.12(17) . . ?
C16 C15 N3 123.10(17) . . ?
C14 C15 N3 115.77(16) . . ?
C17 C16 C15 120.13(18) . . ?
C17 C16 H16 119.9 . . ?
C15 C16 H16 119.9 . . ?
C16 C17 C18 119.65(19) . . ?
C16 C17 C26 121.24(19) . . ?
C18 C17 C26 119.09(19) . . ?
C19 C18 C17 120.39(19) . . ?
C19 C18 H18 119.8 . . ?
C17 C18 H18 119.8 . . ?
C18 C19 C14 122.0(2) . . ?
C18 C19 H19 119.0 . . ?
C14 C19 H19 119.0 . . ?
N3 C20 C21 118.53(17) . . ?
N3 C20 H20 120.7 . . ?
C21 C20 H20 120.7 . . ?
N4 C21 C22 122.51(18) . . ?
N4 C21 C20 115.45(17) . . ?
C22 C21 C20 122.04(18) . . ?
C21 C22 C23 118.6(2) . . ?
C21 C22 H22 120.7 . . ?
C23 C22 H22 120.7 . . ?
C24 C23 C22 118.9(2) . . ?
C24 C23 H23 120.6 . . ?
C22 C23 H23 120.6 . . ?
C23 C24 C25 119.3(2) . . ?
C23 C24 H24 120.4 . . ?
C25 C24 H24 120.4 . . ?
N4 C25 C24 122.79(19) . . ?
N4 C25 H25 118.6 . . ?
C24 C25 H25 118.6 . . ?
F4 C26 F5 106.43(19) . . ?
F4 C26 F6 105.89(18) . . ?
F5 C26 F6 104.57(17) . . ?
F4 C26 C17 113.98(17) . . ?
F5 C26 C17 113.08(18) . . ?
F6 C26 C17 112.14(18) . . ?
O1 C27 C28A 132.0(6) . . ?
O1 C27 C28B 125.9(8) . . ?
C28A C27 C28B 100.6(8) . . ?
O1 C27 C29A 116.3(7) . . ?
C28A C27 C29A 111.3(8) . . ?
C28B C27 C29A 23.2(9) . . ?
O1 C27 C29B 109.7(6) . . ?
C28A C27 C29B 22.8(6) . . ?
C28B C27 C29B 123.4(8) . . ?
C29A C27 C29B 132.2(8) . . ?
C27 C28A H28A 109.5 . . ?
C27 C28A H28B 109.5 . . ?
H28A C28A H28B 109.5 . . ?
C27 C28A H28C 109.5 . . ?
H28A C28A H28C 109.5 . . ?
H28B C28A H28C 109.5 . . ?
C27 C28B H28F 109.5 . . ?
C27 C28B H28D 109.5 . . ?
H28F C28B H28D 109.5 . . ?
C27 C28B H28E 109.5 . . ?
H28F C28B H28E 109.5 . . ?
H28D C28B H28E 109.5 . . ?
C27 C29A H29A 109.5 . . ?
C27 C29A H29B 109.5 . . ?
H29A C29A H29B 109.5 . . ?
C27 C29A H29C 109.5 . . ?
H29A C29A H29C 109.5 . . ?
H29B C29A H29C 109.5 . . ?
C27 C29B H29D 109.5 . . ?
C27 C29B H29E 109.5 . . ?
H29D C29B H29E 109.5 . . ?
C27 C29B H29F 109.5 . . ?
H29D C29B H29F 109.5 . . ?
H29E C29B H29F 109.5 . . ?

loop_
_geom_bond_atom_site_label_1
_geom_bond_atom_site_label_2
_geom_bond_distance
_geom_bond_site_symmetry_2
_geom_bond_publ_flag
Ni1 N1 2.0421(15) . ?
Ni1 N3 2.0475(15) . ?
Ni1 N2 2.1342(17) . ?
Ni1 N4 2.1373(16) . ?
Ni1 S1 2.3962(6) . ?
Ni1 S2 2.3983(6) . ?
S1 C1 1.736(2) . ?
S2 C14 1.734(2) . ?
F1A C13 1.294(17) . ?
F2A C13 1.429(17) . ?
F3A C13 1.401(14) . ?
F1B C13 1.46(2) . ?
F1C C13 1.36(3) . ?
F1D C13 1.289(19) . ?
F2B C13 1.34(2) . ?
F2C C13 1.31(2) . ?
F2D C13 1.344(17) . ?
F3B C13 1.206(17) . ?
F3C C13 1.49(2) . ?
F3D C13 1.40(3) . ?
F4 C26 1.329(3) . ?
F5 C26 1.333(3) . ?
F6 C26 1.344(3) . ?
O1 C27 1.198(4) . ?
N1 C7 1.283(3) . ?
N1 C2 1.417(2) . ?
N2 C12 1.328(3) . ?
N2 C8 1.350(3) . ?
N3 C20 1.285(3) . ?
N3 C15 1.416(2) . ?
N4 C25 1.331(3) . ?
N4 C21 1.354(3) . ?
C1 C6 1.411(3) . ?
C1 C2 1.417(3) . ?
C2 C3 1.393(3) . ?
C3 C4 1.380(3) . ?
C3 H3 0.9300 . ?
C4 C5 1.398(3) . ?
C4 C13 1.489(3) . ?
C5 C6 1.370(3) . ?
C5 H5 0.9300 . ?
C6 H6 0.9300 . ?
C7 C8 1.460(3) . ?
C7 H7 0.9300 . ?
C8 C9 1.384(3) . ?
C9 C10 1.382(3) . ?
C9 H9 0.9300 . ?
C10 C11 1.376(3) . ?
C10 H10 0.9300 . ?
C11 C12 1.382(3) . ?
C11 H11 0.9300 . ?
C12 H12 0.9300 . ?
C14 C19 1.410(3) . ?
C14 C15 1.415(3) . ?
C15 C16 1.394(3) . ?
C16 C17 1.380(3) . ?
C16 H16 0.9300 . ?
C17 C18 1.398(3) . ?
C17 C26 1.486(3) . ?
C18 C19 1.364(3) . ?
C18 H18 0.9300 . ?
C19 H19 0.9300 . ?
C20 C21 1.459(3) . ?
C20 H20 0.9300 . ?
C21 C22 1.387(3) . ?
C22 C23 1.387(3) . ?
C22 H22 0.9300 . ?
C23 C24 1.373(3) . ?
C23 H23 0.9300 . ?
C24 C25 1.387(3) . ?
C24 H24 0.9300 . ?
C25 H25 0.9300 . ?
C27 C28A 1.331(10) . ?
C27 C28B 1.356(14) . ?
C27 C29A 1.614(16) . ?
C27 C29B 1.658(11) . ?
C28A H28A 0.9600 . ?
C28A H28B 0.9600 . ?
C28A H28C 0.9600 . ?
C28B H28F 0.9600 . ?
C28B H28D 0.9600 . ?
C28B H28E 0.9600 . ?
C29A H29A 0.9600 . ?
C29A H29B 0.9600 . ?
C29A H29C 0.9600 . ?
C29B H29D 0.9600 . ?
C29B H29E 0.9600 . ?
C29B H29F 0.9600 . ?

loop_
_geom_torsion_atom_site_label_1
_geom_torsion_atom_site_label_2
_geom_torsion_atom_site_label_3
_geom_torsion_atom_site_label_4
_geom_torsion
_geom_torsion_site_symmetry_1
_geom_torsion_site_symmetry_2
_geom_torsion_site_symmetry_3
_geom_torsion_site_symmetry_4
_geom_torsion_publ_flag
N1 Ni1 S1 C1 0.77(8) . . . . ?
N3 Ni1 S1 C1 -175.74(8) . . . . ?
N2 Ni1 S1 C1 -3.73(17) . . . . ?
N4 Ni1 S1 C1 -96.74(8) . . . . ?
S2 Ni1 S1 C1 99.76(7) . . . . ?
N1 Ni1 S2 C14 -175.70(8) . . . . ?
N3 Ni1 S2 C14 -0.68(8) . . . . ?
N2 Ni1 S2 C14 -97.34(8) . . . . ?
N4 Ni1 S2 C14 -13.50(17) . . . . ?
S1 Ni1 S2 C14 99.83(7) . . . . ?
N3 Ni1 N1 C7 -38.6(7) . . . . ?
N2 Ni1 N1 C7 -3.94(14) . . . . ?
N4 Ni1 N1 C7 -91.15(14) . . . . ?
S1 Ni1 N1 C7 177.45(14) . . . . ?
S2 Ni1 N1 C7 83.38(14) . . . . ?
N3 Ni1 N1 C2 142.1(6) . . . . ?
N2 Ni1 N1 C2 176.75(14) . . . . ?
N4 Ni1 N1 C2 89.54(14) . . . . ?
S1 Ni1 N1 C2 -1.86(13) . . . . ?
S2 Ni1 N1 C2 -95.93(13) . . . . ?
N1 Ni1 N2 C12 178.67(19) . . . . ?
N3 Ni1 N2 C12 -4.67(19) . . . . ?
N4 Ni1 N2 C12 -83.23(19) . . . . ?
S1 Ni1 N2 C12 -176.78(14) . . . . ?
S2 Ni1 N2 C12 78.86(18) . . . . ?
N1 Ni1 N2 C8 5.10(13) . . . . ?
N3 Ni1 N2 C8 -178.24(13) . . . . ?
N4 Ni1 N2 C8 103.20(13) . . . . ?
S1 Ni1 N2 C8 9.7(3) . . . . ?
S2 Ni1 N2 C8 -94.71(13) . . . . ?
N1 Ni1 N3 C20 -53.5(6) . . . . ?
N2 Ni1 N3 C20 -87.58(14) . . . . ?
N4 Ni1 N3 C20 -0.12(14) . . . . ?
S1 Ni1 N3 C20 89.99(14) . . . . ?
S2 Ni1 N3 C20 -176.11(14) . . . . ?
N1 Ni1 N3 C15 124.0(6) . . . . ?
N2 Ni1 N3 C15 89.92(14) . . . . ?
N4 Ni1 N3 C15 177.39(14) . . . . ?
S1 Ni1 N3 C15 -92.51(13) . . . . ?
S2 Ni1 N3 C15 1.39(13) . . . . ?
N1 Ni1 N4 C25 -4.84(18) . . . . ?
N3 Ni1 N4 C25 179.88(18) . . . . ?
N2 Ni1 N4 C25 -83.22(18) . . . . ?
S1 Ni1 N4 C25 79.13(17) . . . . ?
S2 Ni1 N4 C25 -167.13(13) . . . . ?
N1 Ni1 N4 C21 176.80(13) . . . . ?
N3 Ni1 N4 C21 1.52(12) . . . . ?
N2 Ni1 N4 C21 98.43(13) . . . . ?
S1 Ni1 N4 C21 -99.22(12) . . . . ?
S2 Ni1 N4 C21 14.5(2) . . . . ?
Ni1 S1 C1 C6 -179.75(16) . . . . ?
Ni1 S1 C1 C2 0.21(17) . . . . ?
C6 C1 C2 C3 -1.8(3) . . . . ?
S1 C1 C2 C3 178.27(15) . . . . ?
C6 C1 C2 N1 178.34(17) . . . . ?
S1 C1 C2 N1 -1.6(2) . . . . ?
C7 N1 C2 C3 3.3(3) . . . . ?
Ni1 N1 C2 C3 -177.41(15) . . . . ?
C7 N1 C2 C1 -176.79(17) . . . . ?
Ni1 N1 C2 C1 2.5(2) . . . . ?
C1 C2 C3 C4 0.4(3) . . . . ?
N1 C2 C3 C4 -179.74(19) . . . . ?
C2 C3 C4 C5 0.8(3) . . . . ?
C2 C3 C4 C13 -179.9(2) . . . . ?
C3 C4 C5 C6 -0.4(4) . . . . ?
C13 C4 C5 C6 -179.8(2) . . . . ?
C4 C5 C6 C1 -1.0(4) . . . . ?
C2 C1 C6 C5 2.1(3) . . . . ?
S1 C1 C6 C5 -177.93(18) . . . . ?
C2 N1 C7 C8 -178.51(16) . . . . ?
Ni1 N1 C7 C8 2.2(2) . . . . ?
C12 N2 C8 C9 -0.3(3) . . . . ?
Ni1 N2 C8 C9 174.13(16) . . . . ?
C12 N2 C8 C7 -179.96(18) . . . . ?
Ni1 N2 C8 C7 -5.5(2) . . . . ?
N1 C7 C8 N2 2.5(3) . . . . ?
N1 C7 C8 C9 -177.18(19) . . . . ?
N2 C8 C9 C10 0.5(3) . . . . ?
C7 C8 C9 C10 -179.85(19) . . . . ?
C8 C9 C10 C11 -0.1(3) . . . . ?
C9 C10 C11 C12 -0.4(4) . . . . ?
C8 N2 C12 C11 -0.3(3) . . . . ?
Ni1 N2 C12 C11 -173.53(16) . . . . ?
C10 C11 C12 N2 0.7(4) . . . . ?
C3 C4 C13 F3B 111.1(13) . . . . ?
C5 C4 C13 F3B -69.6(13) . . . . ?
C3 C4 C13 F1D 31.0(12) . . . . ?
C5 C4 C13 F1D -149.6(11) . . . . ?
C3 C4 C13 F1A 3.4(8) . . . . ?
C5 C4 C13 F1A -177.3(8) . . . . ?
C3 C4 C13 F2C -97.2(9) . . . . ?
C5 C4 C13 F2C 82.2(9) . . . . ?
C3 C4 C13 F2B 178.8(19) . . . . ?
C5 C4 C13 F2B -1.9(19) . . . . ?
C3 C4 C13 F2D -139.9(6) . . . . ?
C5 C4 C13 F2D 39.4(7) . . . . ?
C3 C4 C13 F1C -31.7(11) . . . . ?
C5 C4 C13 F1C 147.7(11) . . . . ?
C3 C4 C13 F3D 77.0(15) . . . . ?
C5 C4 C13 F3D -103.6(15) . . . . ?
C3 C4 C13 F3A 135.9(8) . . . . ?
C5 C4 C13 F3A -44.7(8) . . . . ?
C3 C4 C13 F2A -119.6(6) . . . . ?
C5 C4 C13 F2A 59.8(6) . . . . ?
C3 C4 C13 F1B -14.2(16) . . . . ?
C5 C4 C13 F1B 165.2(15) . . . . ?
Ni1 S2 C14 C19 -179.00(17) . . . . ?
Ni1 S2 C14 C15 0.08(17) . . . . ?
C19 C14 C15 C16 0.7(3) . . . . ?
S2 C14 C15 C16 -178.44(15) . . . . ?
C19 C14 C15 N3 -179.95(18) . . . . ?
S2 C14 C15 N3 0.9(3) . . . . ?
C20 N3 C15 C16 -5.0(3) . . . . ?
Ni1 N3 C15 C16 177.66(14) . . . . ?
C20 N3 C15 C14 175.59(17) . . . . ?
Ni1 N3 C15 C14 -1.7(2) . . . . ?
C14 C15 C16 C17 -0.5(3) . . . . ?
N3 C15 C16 C17 -179.78(18) . . . . ?
C15 C16 C17 C18 0.0(3) . . . . ?
C15 C16 C17 C26 -178.39(18) . . . . ?
C16 C17 C18 C19 0.2(3) . . . . ?
C26 C17 C18 C19 178.6(2) . . . . ?
C17 C18 C19 C14 0.1(4) . . . . ?
C15 C14 C19 C18 -0.5(3) . . . . ?
S2 C14 C19 C18 178.65(19) . . . . ?
C15 N3 C20 C21 -178.72(16) . . . . ?
Ni1 N3 C20 C21 -1.3(2) . . . . ?
C25 N4 C21 C22 -1.0(3) . . . . ?
Ni1 N4 C21 C22 177.59(16) . . . . ?
C25 N4 C21 C20 178.82(17) . . . . ?
Ni1 N4 C21 C20 -2.6(2) . . . . ?
N3 C20 C21 N4 2.7(3) . . . . ?
N3 C20 C21 C22 -177.48(18) . . . . ?
N4 C21 C22 C23 1.2(3) . . . . ?
C20 C21 C22 C23 -178.65(19) . . . . ?
C21 C22 C23 C24 -0.4(3) . . . . ?
C22 C23 C24 C25 -0.5(3) . . . . ?
C21 N4 C25 C24 0.1(3) . . . . ?
Ni1 N4 C25 C24 -178.18(14) . . . . ?
C23 C24 C25 N4 0.6(3) . . . . ?
C16 C17 C26 F4 -12.8(3) . . . . ?
C18 C17 C26 F4 168.8(2) . . . . ?
C16 C17 C26 F5 -134.5(2) . . . . ?
C18 C17 C26 F5 47.1(3) . . . . ?
C16 C17 C26 F6 107.5(2) . . . . ?
C18 C17 C26 F6 -70.9(3) . . . . ?
